data_1524300
loop_
_publ_author_name
'Eggleton, R.A.'
'Bailey, S.W.'

_publ_section_title
;
 The crystal structure of stilpnomelane. Part I. The subcell
;
_journal_name_full 'Clays and Clay Minerals (-28,1980)'
_journal_page_first 49
_journal_page_last 63
_journal_volume 13
_journal_year 1966
_chemical_formula_sum 'Fe O6 Si4'
_chemical_name_systematic 'Fe Si4 O9.5'
_space_group_IT_number 1
_symmetry_space_group_name_Hall 'P 1'
_symmetry_space_group_name_H-M 'P 1'
_cell_angle_alpha 124.14
_cell_angle_beta 95.86
_cell_angle_gamma 120
_cell_formula_units_Z 1
_cell_length_a 5.431
_cell_length_b 5.431
_cell_length_c 17.73999
_cell_volume 317.125
_citation_journal_id_ASTM CCMPA7
_cod_data_source_file Eggleton_CCMPA7_1966_21.cif
_cod_data_source_block Fe1O6Si4
_cod_original_cell_volume 317.1252
_cod_original_formula_sum 'Fe1 O6 Si4'
_cod_database_code 1524300

loop_
_symmetry_equiv_pos_as_xyz
x,y,z

loop_
_atom_site_label
_atom_site_type_symbol
_atom_site_fract_x
_atom_site_fract_y
_atom_site_fract_z
_atom_site_occupancy
_atom_site_U_iso_or_equiv
Fe1 Fe+3 0 0 0 1 0.0
Si1 Si+4 0.36 0.909 0.216 1 0.0
O2 O-2 0.54 0.797 0.924 1 0.0
O3 O-2 0.433 0.693 0.26 1 0.0
O1 O-2 0.143 0.562 0.086 1 0.0
O6 O-2 0.293 0.857 0.564 1 0.0
O5 O-2 0.783 0.586 0.47 1 0.0
O4 O-2 0.125 0.875 0.75 1 0.0
Si2 Si+4 0.297 0.425 0.793 1 0.0
Si4 Si+4 0.5 0.2 0.7 1 0.0
Si3 Si+4 0.557 0.224 0.334 1 0.0
